data_8000280
loop_
_publ_author_name
'Wu, Kailong'
'Wang, Zian'
'Zhan, Lisi'
'Zhong, Cheng'
'Gong, Shaolong'
'Xie, Guohua'
'Yang, Chuluo'

_publ_section_title
;
 Realizing Highly Efficient Solution-Processed Homojunction-Like Sky-Blue
 OLEDs by Using Thermally Activated Delayed Fluorescent Emitters Featuring
 an Aggregation-Induced Emission Property.
;
_journal_name_full 'The journal of physical chemistry letters'
_journal_page_first 1547
_journal_page_last 1553
_journal_paper_doi 10.1021/acs.jpclett.8b00344
_journal_year 2018
_chemical_formula_sum 'C42 H36 N2 O2 S'
_chemical_formula_weight 632.79
_space_group_crystal_system monoclinic
_space_group_IT_number 14
_space_group_name_Hall '-P 2ybc'
_space_group_name_H-M_alt 'P 1 21/c 1'
_symmetry_space_group_name_Hall '-P 2ybc'
_symmetry_space_group_name_H-M 'P 1 21/c 1'
_atom_sites_solution_hydrogens geom
_audit_creation_method SHELXL-2014/7
_cell_angle_alpha 90
_cell_angle_beta 96.624(3)
_cell_angle_gamma 90
_cell_formula_units_Z 4
_cell_length_a 13.5766(12)
_cell_length_b 15.6601(12)
_cell_length_c 15.8281(12)
_cell_measurement_reflns_used 2022
_cell_measurement_temperature 296(2)
_cell_measurement_theta_max 21.81
_cell_measurement_theta_min 2.28
_cell_volume 3342.8(5)
_computing_structure_refinement 'SHELXL-2014/7 (Sheldrick, 2014)'
_diffrn_ambient_temperature 296(2)
_diffrn_measured_fraction_theta_full 0.992
_diffrn_measured_fraction_theta_max 0.992
_diffrn_measurement_device_type CCD
_diffrn_radiation_type MoK\a
_diffrn_radiation_wavelength 0.71073
_diffrn_reflns_av_R_equivalents 0.0591
_diffrn_reflns_av_unetI/netI 0.0589
_diffrn_reflns_Laue_measured_fraction_full 0.992
_diffrn_reflns_Laue_measured_fraction_max 0.992
_diffrn_reflns_limit_h_max 13
_diffrn_reflns_limit_h_min -16
_diffrn_reflns_limit_k_max 18
_diffrn_reflns_limit_k_min -17
_diffrn_reflns_limit_l_max 18
_diffrn_reflns_limit_l_min -18
_diffrn_reflns_number 21241
_diffrn_reflns_point_group_measured_fraction_full 0.992
_diffrn_reflns_point_group_measured_fraction_max 0.992
_diffrn_reflns_theta_full 25.065
_diffrn_reflns_theta_max 25.065
_diffrn_reflns_theta_min 1.510
_exptl_absorpt_coefficient_mu 0.137
_exptl_absorpt_correction_type multi-scan
_exptl_absorpt_process_details sadabs
_exptl_crystal_colour colorless
_exptl_crystal_density_diffrn 1.257
_exptl_crystal_description Block
_exptl_crystal_F_000 1336
_exptl_crystal_size_max 0.220
_exptl_crystal_size_mid 0.200
_exptl_crystal_size_min 0.180
_exptl_transmission_factor_max 0.864
_exptl_transmission_factor_min 0.864
_refine_diff_density_max 0.171
_refine_diff_density_min -0.348
_refine_diff_density_rms 0.046
_refine_ls_extinction_method none
_refine_ls_goodness_of_fit_ref 1.002
_refine_ls_hydrogen_treatment constr
_refine_ls_matrix_type full
_refine_ls_number_parameters 428
_refine_ls_number_reflns 5891
_refine_ls_number_restraints 0
_refine_ls_restrained_S_all 1.002
_refine_ls_R_factor_all 0.0929
_refine_ls_R_factor_gt 0.0515
_refine_ls_shift/su_max 0.001
_refine_ls_shift/su_mean 0.000
_refine_ls_structure_factor_coef Fsqd
_refine_ls_weighting_details 'w=1/[\s^2^(Fo^2^)+(0.0691P)^2^+0.0517P] where P=(Fo^2^+2Fc^2^)/3'
_refine_ls_weighting_scheme calc
_refine_ls_wR_factor_gt 0.1212
_refine_ls_wR_factor_ref 0.1461
_reflns_Friedel_coverage 0.000
_reflns_number_gt 3601
_reflns_number_total 5891
_reflns_threshold_expression 'I > 2\s(I)'
_cod_data_source_file jz8b00344_si_002.cif
_cod_data_source_block 1_a
_cod_database_code 8000280
_shelx_shelxl_version_number 2014/7
_shelx_space_group_comment
;
The symmetry employed for this shelxl refinement is uniquely defined
by the following loop, which should always be used as a source of
symmetry information in preference to the above space-group names.
They are only intended as comments.
;
_shelx_estimated_absorpt_t_min 0.971
_shelx_estimated_absorpt_t_max 0.976

loop_
_space_group_symop_operation_xyz
'x, y, z'
'-x, y+1/2, -z+1/2'
'-x, -y, -z'
'x, -y-1/2, z-1/2'

loop_
_atom_site_label
_atom_site_type_symbol
_atom_site_fract_x
_atom_site_fract_y
_atom_site_fract_z
_atom_site_U_iso_or_equiv
_atom_site_adp_type
_atom_site_occupancy
_atom_site_site_symmetry_order
_atom_site_calc_flag
_atom_site_refinement_flags_posn
_atom_site_refinement_flags_adp
C1 C 0.2389(2) -0.03559(15) 0.62641(16) 0.0480(7) Uani 1 1 d . .
C2 C 0.1881(2) -0.10503(17) 0.58785(19) 0.0647(9) Uani 1 1 d . .
H2 H 0.2244 -0.1517 0.5726 0.078 Uiso 1 1 calc R U
C3 C 0.0868(3) -0.10767(19) 0.5714(2) 0.0683(9) Uani 1 1 d . .
H3 H 0.0554 -0.1549 0.5448 0.082 Uiso 1 1 calc R U
C4 C 0.0325(2) -0.03979(18) 0.59457(17) 0.0594(8) Uani 1 1 d . .
H4 H -0.0363 -0.0413 0.5852 0.071 Uiso 1 1 calc R U
C5 C 0.0797(2) 0.03060(17) 0.63164(16) 0.0510(7) Uani 1 1 d . .
H5 H 0.0423 0.0767 0.6468 0.061 Uiso 1 1 calc R U
C6 C 0.18298(19) 0.03411(14) 0.64694(14) 0.0400(6) Uani 1 1 d . .
C7 C 0.32947(19) 0.10576(15) 0.71783(16) 0.0437(6) Uani 1 1 d . .
C8 C 0.3687(2) 0.17098(17) 0.77152(18) 0.0562(8) Uani 1 1 d . .
H8 H 0.3275 0.2150 0.7853 0.067 Uiso 1 1 calc R U
C9 C 0.4664(2) 0.1717(2) 0.8043(2) 0.0825(11) Uani 1 1 d . .
H9 H 0.4908 0.2153 0.8407 0.099 Uiso 1 1 calc R U
C10 C 0.5278(3) 0.1080(2) 0.7834(3) 0.1095(16) Uani 1 1 d . .
H10 H 0.5948 0.1087 0.8038 0.131 Uiso 1 1 calc R U
C11 C 0.4892(2) 0.0424(2) 0.7314(3) 0.0935(13) Uani 1 1 d . .
H11 H 0.5315 -0.0010 0.7181 0.112 Uiso 1 1 calc R U
C12 C 0.3903(2) 0.03845(16) 0.69827(18) 0.0554(8) Uani 1 1 d . .
C13 C 0.3520(2) -0.03654(16) 0.64213(18) 0.0543(7) Uani 1 1 d . .
C14 C 0.3868(3) -0.12093(18) 0.6865(2) 0.0784(10) Uani 1 1 d . .
H14A H 0.4578 -0.1209 0.6980 0.118 Uiso 1 1 calc R U
H14B H 0.3660 -0.1682 0.6502 0.118 Uiso 1 1 calc R U
H14C H 0.3582 -0.1261 0.7390 0.118 Uiso 1 1 calc R U
C15 C 0.3945(3) -0.0320(2) 0.5566(2) 0.0886(11) Uani 1 1 d . .
H15A H 0.3745 0.0206 0.5286 0.133 Uiso 1 1 calc R U
H15B H 0.3700 -0.0792 0.5216 0.133 Uiso 1 1 calc R U
H15C H 0.4655 -0.0346 0.5661 0.133 Uiso 1 1 calc R U
C16 C 0.17057(18) 0.18075(15) 0.69796(14) 0.0379(6) Uani 1 1 d . .
C17 C 0.1333(2) 0.18895(16) 0.77491(16) 0.0454(7) Uani 1 1 d . .
H17 H 0.1480 0.1476 0.8167 0.055 Uiso 1 1 calc R U
C18 C 0.0744(2) 0.25769(17) 0.79097(17) 0.0521(7) Uani 1 1 d . .
H18 H 0.0505 0.2627 0.8435 0.062 Uiso 1 1 calc R U
C19 C 0.0510(2) 0.31863(17) 0.72940(18) 0.0530(7) Uani 1 1 d . .
H19 H 0.0101 0.3642 0.7397 0.064 Uiso 1 1 calc R U
C20 C 0.0882(2) 0.31184(15) 0.65248(17) 0.0457(7) Uani 1 1 d . .
H20 H 0.0719 0.3529 0.6108 0.055 Uiso 1 1 calc R U
C21 C 0.14958(18) 0.24467(14) 0.63628(14) 0.0379(6) Uani 1 1 d . .
C22 C 0.3210(2) 0.28132(16) 0.55482(14) 0.0440(6) Uani 1 1 d . .
C23 C 0.3943(3) 0.22222(19) 0.54502(17) 0.0606(8) Uani 1 1 d . .
H23 H 0.3773 0.1655 0.5339 0.073 Uiso 1 1 calc R U
C24 C 0.4923(3) 0.2465(2) 0.5516(2) 0.0801(10) Uani 1 1 d . .
H24 H 0.5411 0.2060 0.5457 0.096 Uiso 1 1 calc R U
C25 C 0.5181(3) 0.3299(2) 0.5668(2) 0.0791(10) Uani 1 1 d . .
H25 H 0.5842 0.3463 0.5696 0.095 Uiso 1 1 calc R U
C26 C 0.4461(2) 0.3899(2) 0.57810(19) 0.0641(8) Uani 1 1 d . .
H26 H 0.4641 0.4464 0.5892 0.077 Uiso 1 1 calc R U
C27 C 0.3473(2) 0.36630(16) 0.57294(15) 0.0450(7) Uani 1 1 d . .
C28 C 0.26366(18) 0.44710(15) 0.67497(14) 0.0388(6) Uani 1 1 d . .
C29 C 0.30748(19) 0.39333(16) 0.73861(16) 0.0450(6) Uani 1 1 d . .
H29 H 0.3476 0.3487 0.7244 0.054 Uiso 1 1 calc R U
C30 C 0.2923(2) 0.40518(18) 0.82192(17) 0.0537(7) Uani 1 1 d . .
H30 H 0.3211 0.3681 0.8635 0.064 Uiso 1 1 calc R U
C31 C 0.2347(2) 0.4716(2) 0.84410(17) 0.0612(8) Uani 1 1 d . .
H31 H 0.2243 0.4800 0.9006 0.073 Uiso 1 1 calc R U
C32 C 0.1924(2) 0.52566(18) 0.78147(17) 0.0586(8) Uani 1 1 d . .
H32 H 0.1536 0.5708 0.7967 0.070 Uiso 1 1 calc R U
C33 C 0.20572(19) 0.51517(15) 0.69574(15) 0.0426(6) Uani 1 1 d . .
C34 C 0.1530(2) 0.57437(16) 0.62908(17) 0.0484(7) Uani 1 1 d . .
C35 C 0.1902(2) 0.56082(16) 0.54295(16) 0.0489(7) Uani 1 1 d . .
C36 C 0.1631(2) 0.61738(19) 0.4763(2) 0.0659(9) Uani 1 1 d . .
H36 H 0.1258 0.6653 0.4868 0.079 Uiso 1 1 calc R U
C37 C 0.1890(3) 0.6053(2) 0.3963(2) 0.0723(10) Uani 1 1 d . .
H37 H 0.1701 0.6449 0.3537 0.087 Uiso 1 1 calc R U
C38 C 0.2426(2) 0.5352(2) 0.37898(18) 0.0665(9) Uani 1 1 d . .
H38 H 0.2593 0.5260 0.3244 0.080 Uiso 1 1 calc R U
C39 C 0.2719(2) 0.47779(18) 0.44352(16) 0.0566(8) Uani 1 1 d . .
H39 H 0.3094 0.4304 0.4320 0.068 Uiso 1 1 calc R U
C40 C 0.24631(19) 0.48980(15) 0.52499(15) 0.0433(6) Uani 1 1 d . .
C41 C 0.0409(2) 0.55482(19) 0.61970(19) 0.0660(9) Uani 1 1 d . .
H41A H 0.0068 0.5935 0.5793 0.099 Uiso 1 1 calc R U
H41B H 0.0163 0.5616 0.6738 0.099 Uiso 1 1 calc R U
H41C H 0.0299 0.4972 0.6002 0.099 Uiso 1 1 calc R U
C42 C 0.1705(3) 0.66819(17) 0.6575(2) 0.0758(10) Uani 1 1 d . .
H42A H 0.2399 0.6811 0.6607 0.114 Uiso 1 1 calc R U
H42B H 0.1483 0.6762 0.7124 0.114 Uiso 1 1 calc R U
H42C H 0.1341 0.7054 0.6170 0.114 Uiso 1 1 calc R U
N1 N 0.22995(15) 0.10772(12) 0.68320(12) 0.0410(5) Uani 1 1 d . .
N2 N 0.27557(16) 0.42956(12) 0.58914(12) 0.0438(5) Uani 1 1 d . .
O1 O 0.19909(16) 0.15982(11) 0.50502(11) 0.0656(6) Uani 1 1 d . .
O2 O 0.14072(15) 0.30814(12) 0.48507(11) 0.0621(6) Uani 1 1 d . .
S1 S 0.19627(6) 0.24536(4) 0.53635(4) 0.0478(2) Uani 1 1 d . .

loop_
_atom_site_aniso_label
_atom_site_aniso_U_11
_atom_site_aniso_U_22
_atom_site_aniso_U_33
_atom_site_aniso_U_23
_atom_site_aniso_U_13
_atom_site_aniso_U_12
C1 0.0552(19) 0.0358(15) 0.0551(16) 0.0083(12) 0.0145(13) 0.0041(13)
C2 0.075(3) 0.0396(16) 0.081(2) -0.0047(15) 0.0145(18) 0.0046(15)
C3 0.073(3) 0.0489(18) 0.082(2) -0.0018(16) 0.0029(18) -0.0099(17)
C4 0.054(2) 0.0559(18) 0.0663(19) 0.0044(15) 0.0004(15) -0.0064(15)
C5 0.0440(18) 0.0484(16) 0.0602(17) 0.0001(13) 0.0045(13) 0.0033(13)
C6 0.0457(17) 0.0355(14) 0.0395(14) 0.0063(11) 0.0075(11) 0.0045(12)
C7 0.0366(16) 0.0391(14) 0.0557(16) 0.0142(12) 0.0073(12) 0.0034(12)
C8 0.050(2) 0.0432(16) 0.0726(19) 0.0101(14) -0.0039(15) -0.0001(13)
C9 0.052(2) 0.058(2) 0.129(3) 0.0078(19) -0.021(2) -0.0066(17)
C10 0.041(2) 0.073(3) 0.206(5) 0.004(3) -0.025(3) 0.0002(19)
C11 0.043(2) 0.063(2) 0.173(4) 0.007(2) 0.003(2) 0.0143(17)
C12 0.0445(19) 0.0417(16) 0.081(2) 0.0134(14) 0.0128(15) 0.0087(13)
C13 0.0513(19) 0.0424(16) 0.0725(19) 0.0089(14) 0.0215(14) 0.0135(13)
C14 0.079(3) 0.0480(18) 0.106(3) 0.0099(17) 0.002(2) 0.0188(17)
C15 0.088(3) 0.090(3) 0.096(3) 0.005(2) 0.048(2) 0.013(2)
C16 0.0334(15) 0.0393(14) 0.0406(14) 0.0002(11) 0.0029(11) 0.0033(11)
C17 0.0455(17) 0.0456(15) 0.0461(15) 0.0056(12) 0.0090(12) 0.0050(13)
C18 0.0466(18) 0.0607(18) 0.0505(16) -0.0076(14) 0.0124(13) 0.0020(14)
C19 0.0402(18) 0.0511(17) 0.0671(19) -0.0133(15) 0.0035(14) 0.0108(13)
C20 0.0443(17) 0.0393(15) 0.0514(16) -0.0002(12) -0.0034(13) 0.0051(12)
C21 0.0341(15) 0.0381(14) 0.0403(13) -0.0018(11) -0.0015(11) 0.0009(11)
C22 0.0557(18) 0.0414(14) 0.0365(13) -0.0002(11) 0.0117(12) 0.0073(13)
C23 0.074(2) 0.0520(17) 0.0588(18) 0.0000(14) 0.0195(16) 0.0187(16)
C24 0.068(3) 0.085(3) 0.090(2) -0.007(2) 0.0193(19) 0.036(2)
C25 0.046(2) 0.098(3) 0.095(3) -0.016(2) 0.0149(17) 0.0086(19)
C26 0.053(2) 0.066(2) 0.075(2) -0.0104(16) 0.0141(16) 0.0002(16)
C27 0.0482(18) 0.0447(15) 0.0429(15) -0.0004(12) 0.0092(12) 0.0085(13)
C28 0.0359(15) 0.0376(14) 0.0422(14) -0.0016(11) 0.0022(11) -0.0039(11)
C29 0.0421(17) 0.0446(15) 0.0474(16) 0.0015(12) 0.0015(12) -0.0006(12)
C30 0.0532(19) 0.0598(18) 0.0467(16) 0.0052(14) -0.0004(14) -0.0099(15)
C31 0.068(2) 0.074(2) 0.0427(16) -0.0053(15) 0.0106(14) -0.0062(17)
C32 0.061(2) 0.0558(18) 0.0617(19) -0.0093(15) 0.0179(15) 0.0033(15)
C33 0.0376(16) 0.0423(15) 0.0485(15) -0.0058(12) 0.0070(12) -0.0027(12)
C34 0.0449(18) 0.0370(14) 0.0633(17) -0.0013(13) 0.0065(13) 0.0063(12)
C35 0.0469(18) 0.0433(15) 0.0556(17) 0.0079(13) 0.0015(13) 0.0025(13)
C36 0.067(2) 0.0599(19) 0.070(2) 0.0161(16) 0.0075(17) 0.0129(16)
C37 0.082(3) 0.067(2) 0.065(2) 0.0259(17) -0.0023(18) 0.0013(19)
C38 0.080(3) 0.071(2) 0.0475(17) 0.0090(15) 0.0042(16) -0.0087(18)
C39 0.068(2) 0.0538(17) 0.0487(16) 0.0000(14) 0.0077(14) 0.0005(15)
C40 0.0450(17) 0.0403(14) 0.0441(15) 0.0045(12) 0.0027(12) -0.0011(12)
C41 0.046(2) 0.074(2) 0.079(2) 0.0074(17) 0.0063(15) 0.0173(15)
C42 0.092(3) 0.0406(17) 0.093(2) -0.0069(16) 0.006(2) 0.0100(16)
N1 0.0355(13) 0.0390(12) 0.0483(12) -0.0018(9) 0.0037(10) 0.0080(10)
N2 0.0522(15) 0.0367(11) 0.0425(12) -0.0015(9) 0.0054(10) 0.0078(10)
O1 0.1032(18) 0.0478(11) 0.0491(11) -0.0153(9) 0.0231(11) -0.0119(11)
O2 0.0706(15) 0.0673(13) 0.0443(10) 0.0177(9) -0.0106(9) 0.0012(10)
S1 0.0617(5) 0.0450(4) 0.0362(3) -0.0005(3) 0.0034(3) -0.0017(3)

loop_
_atom_type_symbol
_atom_type_description
_atom_type_scat_dispersion_real
_atom_type_scat_dispersion_imag
_atom_type_scat_source
C C 0.0033 0.0016 'International Tables Vol C Tables 4.2.6.8 and 6.1.1.4'
H H 0.0000 0.0000 'International Tables Vol C Tables 4.2.6.8 and 6.1.1.4'
N N 0.0061 0.0033 'International Tables Vol C Tables 4.2.6.8 and 6.1.1.4'
O O 0.0106 0.0060 'International Tables Vol C Tables 4.2.6.8 and 6.1.1.4'
S S 0.1246 0.1234 'International Tables Vol C Tables 4.2.6.8 and 6.1.1.4'

loop_
_geom_angle_atom_site_label_1
_geom_angle_atom_site_label_2
_geom_angle_atom_site_label_3
_geom_angle
C2 C1 C6 117.4(3)
C2 C1 C13 120.2(2)
C6 C1 C13 122.4(2)
C3 C2 C1 122.9(3)
C3 C2 H2 118.5
C1 C2 H2 118.5
C2 C3 C4 119.0(3)
C2 C3 H3 120.5
C4 C3 H3 120.5
C3 C4 C5 120.0(3)
C3 C4 H4 120.0
C5 C4 H4 120.0
C4 C5 C6 121.0(3)
C4 C5 H5 119.5
C6 C5 H5 119.5
C1 C6 C5 119.6(2)
C1 C6 N1 120.3(2)
C5 C6 N1 120.1(2)
N1 C7 C8 120.4(2)
N1 C7 C12 119.9(2)
C8 C7 C12 119.6(3)
C9 C8 C7 121.5(3)
C9 C8 H8 119.2
C7 C8 H8 119.2
C8 C9 C10 119.6(3)
C8 C9 H9 120.2
C10 C9 H9 120.2
C9 C10 C11 119.2(3)
C9 C10 H10 120.4
C11 C10 H10 120.4
C10 C11 C12 122.9(3)
C10 C11 H11 118.5
C12 C11 H11 118.5
C11 C12 C7 117.0(3)
C11 C12 C13 120.3(3)
C7 C12 C13 122.6(2)
C12 C13 C1 110.8(2)
C12 C13 C15 109.9(3)
C1 C13 C15 109.2(2)
C12 C13 C14 109.1(2)
C1 C13 C14 109.4(2)
C15 C13 C14 108.4(2)
C13 C14 H14A 109.5
C13 C14 H14B 109.5
H14A C14 H14B 109.5
C13 C14 H14C 109.5
H14A C14 H14C 109.5
H14B C14 H14C 109.5
C13 C15 H15A 109.5
C13 C15 H15B 109.5
H15A C15 H15B 109.5
C13 C15 H15C 109.5
H15A C15 H15C 109.5
H15B C15 H15C 109.5
C17 C16 C21 118.8(2)
C17 C16 N1 119.3(2)
C21 C16 N1 121.9(2)
C16 C17 C18 121.0(2)
C16 C17 H17 119.5
C18 C17 H17 119.5
C19 C18 C17 120.1(3)
C19 C18 H18 119.9
C17 C18 H18 119.9
C20 C19 C18 119.7(2)
C20 C19 H19 120.2
C18 C19 H19 120.2
C19 C20 C21 120.9(2)
C19 C20 H20 119.6
C21 C20 H20 119.6
C20 C21 C16 119.4(2)
C20 C21 S1 116.49(18)
C16 C21 S1 124.09(19)
C23 C22 C27 119.4(3)
C23 C22 S1 117.1(2)
C27 C22 S1 123.4(2)
C24 C23 C22 120.6(3)
C24 C23 H23 119.7
C22 C23 H23 119.7
C25 C24 C23 120.2(3)
C25 C24 H24 119.9
C23 C24 H24 119.9
C24 C25 C26 120.1(3)
C24 C25 H25 119.9
C26 C25 H25 119.9
C25 C26 C27 120.4(3)
C25 C26 H26 119.8
C27 C26 H26 119.8
C26 C27 C22 119.2(2)
C26 C27 N2 118.6(2)
C22 C27 N2 122.2(2)
C33 C28 C29 120.0(2)
C33 C28 N2 120.5(2)
C29 C28 N2 119.4(2)
C30 C29 C28 121.0(3)
C30 C29 H29 119.5
C28 C29 H29 119.5
C31 C30 C29 120.2(3)
C31 C30 H30 119.9
C29 C30 H30 119.9
C30 C31 C32 119.0(3)
C30 C31 H31 120.5
C32 C31 H31 120.5
C31 C32 C33 122.4(3)
C31 C32 H32 118.8
C33 C32 H32 118.8
C28 C33 C32 117.4(2)
C28 C33 C34 122.6(2)
C32 C33 C34 119.9(2)
C33 C34 C35 111.0(2)
C33 C34 C41 109.0(2)
C35 C34 C41 108.2(2)
C33 C34 C42 109.5(2)
C35 C34 C42 109.7(2)
C41 C34 C42 109.5(2)
C36 C35 C40 117.1(3)
C36 C35 C34 120.2(3)
C40 C35 C34 122.6(2)
C37 C36 C35 122.7(3)
C37 C36 H36 118.7
C35 C36 H36 118.7
C38 C37 C36 119.9(3)
C38 C37 H37 120.1
C36 C37 H37 120.1
C37 C38 C39 119.3(3)
C37 C38 H38 120.3
C39 C38 H38 120.3
C38 C39 C40 121.1(3)
C38 C39 H39 119.4
C40 C39 H39 119.4
C39 C40 C35 119.9(2)
C39 C40 N2 119.9(2)
C35 C40 N2 120.1(2)
C34 C41 H41A 109.5
C34 C41 H41B 109.5
H41A C41 H41B 109.5
C34 C41 H41C 109.5
H41A C41 H41C 109.5
H41B C41 H41C 109.5
C34 C42 H42A 109.5
C34 C42 H42B 109.5
H42A C42 H42B 109.5
C34 C42 H42C 109.5
H42A C42 H42C 109.5
H42B C42 H42C 109.5
C7 N1 C6 120.91(19)
C7 N1 C16 119.31(19)
C6 N1 C16 118.9(2)
C40 N2 C28 120.6(2)
C40 N2 C27 118.4(2)
C28 N2 C27 117.51(19)
O1 S1 O2 118.66(11)
O1 S1 C21 109.31(11)
O2 S1 C21 106.92(12)
O1 S1 C22 106.90(13)
O2 S1 C22 107.77(12)
C21 S1 C22 106.72(11)

loop_
_geom_bond_atom_site_label_1
_geom_bond_atom_site_label_2
_geom_bond_distance
C1 C2 1.391(4)
C1 C6 1.390(3)
C1 C13 1.526(4)
C2 C3 1.370(4)
C2 H2 0.9300
C3 C4 1.368(4)
C3 H3 0.9300
C4 C5 1.372(4)
C4 H4 0.9300
C5 C6 1.396(4)
C5 H5 0.9300
C6 N1 1.407(3)
C7 N1 1.399(3)
C7 C8 1.395(3)
C7 C12 1.396(4)
C8 C9 1.367(4)
C8 H8 0.9300
C9 C10 1.366(5)
C9 H9 0.9300
C10 C11 1.380(5)
C10 H10 0.9300
C11 C12 1.386(4)
C11 H11 0.9300
C12 C13 1.527(4)
C13 C15 1.533(4)
C13 C14 1.545(3)
C14 H14A 0.9600
C14 H14B 0.9600
C14 H14C 0.9600
C15 H15A 0.9600
C15 H15B 0.9600
C15 H15C 0.9600
C16 C17 1.378(3)
C16 C21 1.404(3)
C16 N1 1.434(3)
C17 C18 1.382(3)
C17 H17 0.9300
C18 C19 1.375(4)
C18 H18 0.9300
C19 C20 1.375(4)
C19 H19 0.9300
C20 C21 1.384(3)
C20 H20 0.9300
C21 S1 1.771(2)
C22 C23 1.381(4)
C22 C27 1.399(3)
C22 S1 1.777(3)
C23 C24 1.376(4)
C23 H23 0.9300
C24 C25 1.366(4)
C24 H24 0.9300
C25 C26 1.383(4)
C25 H25 0.9300
C26 C27 1.384(4)
C26 H26 0.9300
C27 N2 1.433(3)
C28 C33 1.387(3)
C28 C29 1.393(3)
C28 N2 1.413(3)
C29 C30 1.371(4)
C29 H29 0.9300
C30 C31 1.371(4)
C30 H30 0.9300
C31 C32 1.377(4)
C31 H31 0.9300
C32 C33 1.399(3)
C32 H32 0.9300
C33 C34 1.520(3)
C34 C35 1.523(4)
C34 C41 1.542(4)
C34 C42 1.547(3)
C35 C36 1.394(4)
C35 C40 1.396(4)
C36 C37 1.367(4)
C36 H36 0.9300
C37 C38 1.363(4)
C37 H37 0.9300
C38 C39 1.384(4)
C38 H38 0.9300
C39 C40 1.387(3)
C39 H39 0.9300
C40 N2 1.409(3)
C41 H41A 0.9600
C41 H41B 0.9600
C41 H41C 0.9600
C42 H42A 0.9600
C42 H42B 0.9600
C42 H42C 0.9600
O1 S1 1.4304(18)
O2 S1 1.4328(18)

loop_
_geom_torsion_atom_site_label_1
_geom_torsion_atom_site_label_2
_geom_torsion_atom_site_label_3
_geom_torsion_atom_site_label_4
_geom_torsion
C6 C1 C2 C3 -1.3(4)
C13 C1 C2 C3 -179.4(3)
C1 C2 C3 C4 -0.9(5)
C2 C3 C4 C5 1.8(5)
C3 C4 C5 C6 -0.5(4)
C2 C1 C6 C5 2.6(4)
C13 C1 C6 C5 -179.4(2)
C2 C1 C6 N1 -177.7(2)
C13 C1 C6 N1 0.4(4)
C4 C5 C6 C1 -1.7(4)
C4 C5 C6 N1 178.5(2)
N1 C7 C8 C9 -178.2(3)
C12 C7 C8 C9 1.4(4)
C7 C8 C9 C10 1.0(5)
C8 C9 C10 C11 -2.1(6)
C9 C10 C11 C12 0.8(7)
C10 C11 C12 C7 1.5(5)
C10 C11 C12 C13 -179.2(3)
N1 C7 C12 C11 177.0(3)
C8 C7 C12 C11 -2.6(4)
N1 C7 C12 C13 -2.2(4)
C8 C7 C12 C13 178.2(2)
C11 C12 C13 C1 169.8(3)
C7 C12 C13 C1 -10.9(4)
C11 C12 C13 C15 -69.3(4)
C7 C12 C13 C15 109.9(3)
C11 C12 C13 C14 49.3(4)
C7 C12 C13 C14 -131.4(3)
C2 C1 C13 C12 -170.2(2)
C6 C1 C13 C12 11.8(3)
C2 C1 C13 C15 68.6(3)
C6 C1 C13 C15 -109.4(3)
C2 C1 C13 C14 -49.9(3)
C6 C1 C13 C14 132.2(3)
C21 C16 C17 C18 1.5(4)
N1 C16 C17 C18 -178.9(2)
C16 C17 C18 C19 0.9(4)
C17 C18 C19 C20 -1.4(4)
C18 C19 C20 C21 -0.4(4)
C19 C20 C21 C16 2.7(4)
C19 C20 C21 S1 -177.75(19)
C17 C16 C21 C20 -3.2(3)
N1 C16 C21 C20 177.1(2)
C17 C16 C21 S1 177.30(19)
N1 C16 C21 S1 -2.4(3)
C27 C22 C23 C24 -1.0(4)
S1 C22 C23 C24 174.9(2)
C22 C23 C24 C25 -0.9(5)
C23 C24 C25 C26 1.9(5)
C24 C25 C26 C27 -0.9(5)
C25 C26 C27 C22 -1.0(4)
C25 C26 C27 N2 177.0(3)
C23 C22 C27 C26 2.0(4)
S1 C22 C27 C26 -173.7(2)
C23 C22 C27 N2 -176.0(2)
S1 C22 C27 N2 8.4(3)
C33 C28 C29 C30 1.7(4)
N2 C28 C29 C30 -175.8(2)
C28 C29 C30 C31 -1.2(4)
C29 C30 C31 C32 0.2(4)
C30 C31 C32 C33 0.3(5)
C29 C28 C33 C32 -1.2(4)
N2 C28 C33 C32 176.3(2)
C29 C28 C33 C34 -177.9(2)
N2 C28 C33 C34 -0.4(4)
C31 C32 C33 C28 0.2(4)
C31 C32 C33 C34 177.0(3)
C28 C33 C34 C35 -12.3(3)
C32 C33 C34 C35 171.1(2)
C28 C33 C34 C41 106.7(3)
C32 C33 C34 C41 -69.9(3)
C28 C33 C34 C42 -133.5(3)
C32 C33 C34 C42 49.9(3)
C33 C34 C35 C36 -170.0(2)
C41 C34 C35 C36 70.4(3)
C42 C34 C35 C36 -48.9(3)
C33 C34 C35 C40 14.4(4)
C41 C34 C35 C40 -105.2(3)
C42 C34 C35 C40 135.5(3)
C40 C35 C36 C37 0.2(5)
C34 C35 C36 C37 -175.7(3)
C35 C36 C37 C38 0.8(5)
C36 C37 C38 C39 -1.4(5)
C37 C38 C39 C40 1.0(5)
C38 C39 C40 C35 -0.1(4)
C38 C39 C40 N2 178.8(2)
C36 C35 C40 C39 -0.5(4)
C34 C35 C40 C39 175.3(2)
C36 C35 C40 N2 -179.4(2)
C34 C35 C40 N2 -3.7(4)
C8 C7 N1 C6 -164.1(2)
C12 C7 N1 C6 16.3(4)
C8 C7 N1 C16 4.9(3)
C12 C7 N1 C16 -174.7(2)
C1 C6 N1 C7 -15.4(3)
C5 C6 N1 C7 164.4(2)
C1 C6 N1 C16 175.6(2)
C5 C6 N1 C16 -4.7(3)
C17 C16 N1 C7 -78.8(3)
C21 C16 N1 C7 100.8(3)
C17 C16 N1 C6 90.4(3)
C21 C16 N1 C6 -89.9(3)
C39 C40 N2 C28 170.2(2)
C35 C40 N2 C28 -10.9(4)
C39 C40 N2 C27 12.0(3)
C35 C40 N2 C27 -169.0(2)
C33 C28 N2 C40 13.0(3)
C29 C28 N2 C40 -169.6(2)
C33 C28 N2 C27 171.3(2)
C29 C28 N2 C27 -11.2(3)
C26 C27 N2 C40 77.1(3)
C22 C27 N2 C40 -105.0(3)
C26 C27 N2 C28 -81.7(3)
C22 C27 N2 C28 96.2(3)
C20 C21 S1 O1 -142.4(2)
C16 C21 S1 O1 37.1(2)
C20 C21 S1 O2 -12.8(2)
C16 C21 S1 O2 166.73(19)
C20 C21 S1 C22 102.3(2)
C16 C21 S1 C22 -78.2(2)
C23 C22 S1 O1 -6.1(2)
C27 C22 S1 O1 169.6(2)
C23 C22 S1 O2 -134.7(2)
C27 C22 S1 O2 41.0(2)
C23 C22 S1 C21 110.8(2)
C27 C22 S1 C21 -73.5(2)
